data_2015811
loop_
_publ_author_name
'Chen, Jing-Wen'
'Liu, Bin'
'Chen, Xiao-Qing'
'Li, Yi-Zhi'

_publ_section_title
;Bis(\m-acetato)(\m-2,6-bis{[(2-hydroxyethyl)(2-pyridylmethyl)amino]methyl}-4-methylphenolato)dinickel(II)
 hexafluorophosphate hemihydrate
;
_journal_coeditor_code LN3026
_journal_issue 2
_journal_name_full 'Acta Crystallographica Section C'
_journal_page_first m42
_journal_page_last m44
_journal_paper_doi 10.1107/S0108270106053480
_journal_volume 63
_journal_year 2007
_chemical_formula_iupac '[Ni2 (C25 H31 N4 O3) (C2 H3 O2)2] P F6, 0.5H2 O'
_chemical_formula_moiety '(C29 H37 N4 Ni2 O7 +), (F6 P -), 0.5(H2 O)'
_chemical_formula_sum 'C29 H38 F6 N4 Ni2 O7.5 P'
_chemical_formula_weight 825.025
_chemical_melting_point 509.6(5)
_chemical_name_systematic
;
Bis(\m-acetato)(\m-2,6-bis{[(2-hydroxyethyl)(2-pyridylmethyl)amino]methyl}-
4-methylphenolato)dinickel(II) hexafluorophosphate hemihydrate
;
_space_group_IT_number 14
_symmetry_cell_setting monoclinic
_symmetry_space_group_name_Hall '-P 2ybc'
_symmetry_space_group_name_H-M 'P 1 21/c 1'
_atom_sites_solution_hydrogens geom
_atom_sites_solution_primary direct
_atom_sites_solution_secondary difmap
_cell_angle_alpha 90.00
_cell_angle_beta 93.914(3)
_cell_angle_gamma 90.00
_cell_formula_units_Z 8
_cell_length_a 15.7776(19)
_cell_length_b 17.191(2)
_cell_length_c 25.513(3)
_cell_measurement_reflns_used 804
_cell_measurement_temperature 291(2)
_cell_measurement_theta_max 15.73
_cell_measurement_theta_min 2.44
_cell_volume 6903.8(14)
_computing_cell_refinement SMART
_computing_data_collection 'SMART (Bruker, 2000)'
_computing_data_reduction 'SAINT (Bruker, 2000)'
_computing_molecular_graphics SHELXTL
_computing_publication_material SHELXTL
_computing_structure_refinement SHELXTL
_computing_structure_solution 'SHELXTL (Bruker, 2000)'
_diffrn_ambient_temperature 291(2)
_diffrn_measured_fraction_theta_full 0.995
_diffrn_measured_fraction_theta_max 0.995
_diffrn_measurement_device_type 'Bruker APEX CCD'
_diffrn_measurement_method '\f and \w'
_diffrn_radiation_monochromator graphite
_diffrn_radiation_source 'sealed tube'
_diffrn_radiation_type 'Mo K\a'
_diffrn_radiation_wavelength 0.71073
_diffrn_reflns_av_R_equivalents 0.0439
_diffrn_reflns_av_sigmaI/netI 0.0659
_diffrn_reflns_limit_h_max 16
_diffrn_reflns_limit_h_min -19
_diffrn_reflns_limit_k_max 21
_diffrn_reflns_limit_k_min -20
_diffrn_reflns_limit_l_max 31
_diffrn_reflns_limit_l_min -30
_diffrn_reflns_number 36723
_diffrn_reflns_theta_full 26.00
_diffrn_reflns_theta_max 26.00
_diffrn_reflns_theta_min 1.75
_diffrn_standards_decay_% 0
_diffrn_standards_number 0
_exptl_absorpt_coefficient_mu 1.221
_exptl_absorpt_correction_T_max 0.76
_exptl_absorpt_correction_T_min 0.72
_exptl_absorpt_correction_type multi-scan
_exptl_absorpt_process_details '(SADABS; Bruker, 2000)'
_exptl_crystal_colour green
_exptl_crystal_density_diffrn 1.587
_exptl_crystal_density_method 'not measured'
_exptl_crystal_description needle
_exptl_crystal_F_000 3400
_exptl_crystal_size_max 0.28
_exptl_crystal_size_mid 0.24
_exptl_crystal_size_min 0.22
_refine_diff_density_max 0.475
_refine_diff_density_min -0.419
_refine_ls_extinction_method none
_refine_ls_goodness_of_fit_ref 1.103
_refine_ls_hydrogen_treatment mixed
_refine_ls_matrix_type full
_refine_ls_number_parameters 916
_refine_ls_number_reflns 13513
_refine_ls_number_restraints 3
_refine_ls_restrained_S_all 1.105
_refine_ls_R_factor_all 0.0989
_refine_ls_R_factor_gt 0.0601
_refine_ls_shift/su_max 0.020
_refine_ls_shift/su_mean 0.001
_refine_ls_structure_factor_coef Fsqd
_refine_ls_weighting_details 'calc w=1/[\s^2^(Fo^2^)+(0.0298P)^2^+5.0551P] where P=(Fo^2^+2Fc^2^)/3'
_refine_ls_weighting_scheme calc
_refine_ls_wR_factor_gt 0.0945
_refine_ls_wR_factor_ref 0.1018
_reflns_number_gt 9603
_reflns_number_total 13513
_reflns_threshold_expression I>2\s(I)
_cod_data_source_file ln3026.cif
_cod_data_source_block I
_cod_original_cell_volume 6904.0(14)
_cod_original_sg_symbol_H-M 'P 21/c'
_cod_original_formula_sum 'C29 H38 F6 N4 Ni2 O7.5 P1'
_cod_database_code 2015811
_cod_database_fobs_code 2015811

loop_
_symmetry_equiv_pos_as_xyz
'x, y, z'
'-x, y+1/2, -z+1/2'
'-x, -y, -z'
'x, -y-1/2, z-1/2'

loop_
_atom_site_type_symbol
_atom_site_label
_atom_site_fract_x
_atom_site_fract_y
_atom_site_fract_z
_atom_site_U_iso_or_equiv
_atom_site_adp_type
_atom_site_calc_flag
_atom_site_refinement_flags
_atom_site_occupancy
Ni Ni1 0.54320(3) 0.78470(3) 0.46951(2) 0.03709(13) Uani d . 1
Ni Ni2 0.33237(3) 0.77866(3) 0.490289(19) 0.03253(12) Uani d . 1
N N1 0.61751(19) 0.68250(16) 0.47567(12) 0.0337(7) Uani d . 1
N N2 0.24926(19) 0.7306(2) 0.43004(12) 0.0409(8) Uani d . 1
N N3 0.56413(17) 0.76482(16) 0.39065(12) 0.0313(7) Uani d . 1
N N4 0.29435(19) 0.68072(17) 0.52949(12) 0.0352(7) Uani d . 1
O O1 0.43301(15) 0.72605(15) 0.46242(10) 0.0375(6) Uani d . 1
O O2 0.66820(17) 0.83241(16) 0.48823(12) 0.0438(7) Uani d . 1
H H2 0.666(3) 0.862(3) 0.5105(18) 0.053 Uiso d . 1
O O3 0.21475(17) 0.83544(15) 0.50327(11) 0.0401(6) Uani d . 1
H H3 0.199(3) 0.812(2) 0.5299(17) 0.048 Uiso d . 1
O O4 0.49467(16) 0.88996(14) 0.45591(11) 0.0394(6) Uani d . 1
O O5 0.35525(16) 0.88416(15) 0.45299(10) 0.0415(7) Uani d . 1
O O6 0.53072(15) 0.79184(15) 0.54994(10) 0.0379(6) Uani d . 1
O O7 0.39566(15) 0.82015(15) 0.55780(10) 0.0388(6) Uani d . 1
C C1 0.4303(2) 0.6589(2) 0.44025(14) 0.0340(8) Uani d . 1
C C2 0.3641(2) 0.6397(2) 0.40119(16) 0.0373(9) Uani d . 1
C C3 0.3590(3) 0.5685(3) 0.37842(17) 0.0527(11) Uani d . 1
H H3A 0.3129 0.5578 0.3548 0.063 Uiso calc R 1
C C4 0.4178(3) 0.5122(2) 0.38848(16) 0.0452(10) Uani d . 1
C C5 0.4833(3) 0.5316(2) 0.42539(15) 0.0413(10) Uani d . 1
H H5 0.5248 0.4942 0.4331 0.050 Uiso calc R 1
C C6 0.4915(3) 0.6006(2) 0.45106(16) 0.0410(9) Uani d . 1
C C7 0.5603(2) 0.6191(2) 0.49181(16) 0.0385(9) Uani d . 1
H H7A 0.5939 0.5727 0.4994 0.046 Uiso calc R 1
H H7B 0.5351 0.6345 0.5238 0.046 Uiso calc R 1
C C8 0.4171(3) 0.4362(2) 0.36068(16) 0.0495(11) Uani d . 1
H H8A 0.3602 0.4162 0.3573 0.074 Uiso calc R 1
H H8B 0.4532 0.4001 0.3804 0.074 Uiso calc R 1
H H8C 0.4376 0.4432 0.3264 0.074 Uiso calc R 1
C C9 0.3009(2) 0.7031(2) 0.38678(15) 0.0370(9) Uani d . 1
H H9A 0.3314 0.7473 0.3738 0.044 Uiso calc R 1
H H9B 0.2624 0.6846 0.3582 0.044 Uiso calc R 1
C C10 0.6551(2) 0.6641(2) 0.42515(14) 0.0455(10) Uani d D 1
H H10A 0.7150 0.6773 0.4281 0.055 Uiso calc R 1
H H10B 0.6503 0.6087 0.4186 0.055 Uiso calc R 1
C C11 0.6140(2) 0.70582(19) 0.38106(13) 0.0357(9) Uani d D 1
C C12 0.6310(3) 0.6866(3) 0.33271(16) 0.0559(12) Uani d . 1
H H12 0.6689 0.6466 0.3268 0.067 Uiso calc R 1
C C13 0.5916(3) 0.7269(3) 0.29116(19) 0.0657(14) Uani d . 1
H H13 0.6017 0.7126 0.2570 0.079 Uiso calc R 1
C C14 0.5392(3) 0.7861(3) 0.29914(19) 0.0632(14) Uani d . 1
H H14 0.5123 0.8139 0.2715 0.076 Uiso calc R 1
C C15 0.5275(3) 0.8035(2) 0.35027(16) 0.0415(10) Uani d . 1
H H15 0.4918 0.8448 0.3572 0.050 Uiso calc R 1
C C16 0.6876(3) 0.7012(2) 0.51752(18) 0.0520(12) Uani d . 1
H H16A 0.6640 0.7046 0.5516 0.062 Uiso calc R 1
H H16B 0.7297 0.6600 0.5190 0.062 Uiso calc R 1
C C17 0.7282(3) 0.7765(3) 0.50487(18) 0.0523(11) Uani d . 1
H H17A 0.7610 0.7954 0.5358 0.063 Uiso calc R 1
H H17B 0.7669 0.7681 0.4775 0.063 Uiso calc R 1
C C18 0.2025(2) 0.6660(2) 0.45048(15) 0.0414(10) Uani d . 1
H H18A 0.2030 0.6235 0.4255 0.050 Uiso calc R 1
H H18B 0.1438 0.6819 0.4525 0.050 Uiso calc R 1
C C19 0.2345(2) 0.6362(2) 0.50307(15) 0.0320(8) Uani d . 1
C C20 0.2031(3) 0.5720(2) 0.52414(18) 0.0505(11) Uani d . 1
H H20 0.1609 0.5435 0.5056 0.061 Uiso calc R 1
C C21 0.2330(3) 0.5485(3) 0.5726(2) 0.0668(14) Uani d . 1
H H21 0.2124 0.5033 0.5872 0.080 Uiso calc R 1
C C22 0.2934(3) 0.5915(3) 0.5997(2) 0.0673(15) Uani d . 1
H H22 0.3141 0.5769 0.6333 0.081 Uiso calc R 1
C C23 0.3229(3) 0.6563(3) 0.57677(18) 0.0509(11) Uani d . 1
H H23 0.3652 0.6851 0.5951 0.061 Uiso calc R 1
C C24 0.1933(2) 0.7948(3) 0.41343(15) 0.0450(10) Uani d . 1
H H24A 0.1487 0.7757 0.3887 0.054 Uiso calc R 1
H H24B 0.2255 0.8336 0.3956 0.054 Uiso calc R 1
C C25 0.1535(3) 0.8323(3) 0.46015(17) 0.0483(11) Uani d . 1
H H25A 0.1342 0.8844 0.4509 0.058 Uiso calc R 1
H H25B 0.1049 0.8020 0.4695 0.058 Uiso calc R 1
C C26 0.4707(2) 0.8073(2) 0.57660(15) 0.0351(8) Uani d . 1
C C27 0.4868(3) 0.8130(3) 0.63477(16) 0.0517(11) Uani d . 1
H H27A 0.5041 0.7632 0.6487 0.062 Uiso calc R 1
H H27C 0.4358 0.8292 0.6501 0.062 Uiso calc R 1
H H27B 0.5310 0.8504 0.6430 0.062 Uiso calc R 1
C C28 0.4236(2) 0.9168(2) 0.44654(15) 0.0378(9) Uani d . 1
C C29 0.4181(3) 0.9993(2) 0.42881(18) 0.0509(11) Uani d . 1
H H29A 0.4413 1.0326 0.4564 0.076 Uiso calc R 1
H H29B 0.3597 1.0128 0.4204 0.076 Uiso calc R 1
H H29C 0.4497 1.0058 0.3983 0.076 Uiso calc R 1
Ni Ni3 0.18799(3) 0.94476(3) 0.63169(2) 0.03748(12) Uani d . 1
Ni Ni4 -0.02340(3) 0.96572(3) 0.64428(2) 0.04316(14) Uani d . 1
O O8 0.09418(16) 0.96703(14) 0.67716(10) 0.0372(6) Uani d . 1
O O9 0.29492(18) 0.94084(16) 0.58567(11) 0.0426(7) Uani d . 1
H H9 0.317(3) 0.899(3) 0.5893(17) 0.051 Uiso d . 1
O O10 -0.15073(19) 0.94549(18) 0.61502(13) 0.0534(8) Uani d . 1
H H10 -0.152(3) 0.926(3) 0.5861(19) 0.064 Uiso d . 1
O O11 0.14149(17) 1.02106(16) 0.57337(11) 0.0464(7) Uani d . 1
O O12 0.00436(17) 1.02009(16) 0.57890(12) 0.0496(7) Uani d . 1
O O13 0.13024(18) 0.85538(15) 0.59146(11) 0.0468(7) Uani d . 1
O O14 -0.00036(18) 0.85345(17) 0.61917(13) 0.0547(8) Uani d . 1
N N5 0.26711(19) 1.0279(2) 0.67245(13) 0.0448(8) Uani d . 1
N N6 -0.0742(2) 0.9264(2) 0.71081(14) 0.0509(9) Uani d . 1
N N7 0.2495(2) 0.8707(2) 0.68456(13) 0.0437(8) Uani d . 1
N N8 -0.0492(2) 1.0699(2) 0.67971(14) 0.0493(9) Uani d . 1
C C30 0.1054(3) 0.9900(3) 0.72570(18) 0.0546(12) Uani d . 1
C C31 0.1655(3) 1.0502(3) 0.74111(19) 0.0580(12) Uani d . 1
C C32 0.1742(3) 1.0723(3) 0.7926(2) 0.0607(13) Uani d . 1
H H32 0.2121 1.1117 0.8029 0.073 Uiso calc R 1
C C33 0.1264(4) 1.0361(4) 0.8303(2) 0.0767(16) Uani d . 1
C C34 0.0708(3) 0.9783(3) 0.81221(19) 0.0651(14) Uani d . 1
H H34 0.0380 0.9547 0.8366 0.078 Uiso calc R 1
C C35 0.0605(3) 0.9544(3) 0.7641(2) 0.0602(13) Uani d . 1
C C36 0.2133(3) 1.0869(2) 0.69908(19) 0.0527(12) Uani d . 1
H H36A 0.2495 1.1277 0.7143 0.063 Uiso calc R 1
H H36B 0.1734 1.1105 0.6731 0.063 Uiso calc R 1
C C37 0.1388(4) 1.0651(4) 0.8866(2) 0.0847(18) Uani d . 1
H H37A 0.0874 1.0574 0.9041 0.127 Uiso calc R 1
H H37B 0.1525 1.1195 0.8866 0.127 Uiso calc R 1
H H37C 0.1842 1.0368 0.9048 0.127 Uiso calc R 1
C C38 -0.0110(3) 0.8959(3) 0.74590(16) 0.0562(12) Uani d . 1
H H38A 0.0147 0.8517 0.7295 0.067 Uiso calc R 1
H H38B -0.0374 0.8769 0.7767 0.067 Uiso calc R 1
C C39 0.3264(3) 0.9848(3) 0.7136(2) 0.0659(14) Uani d . 1
H H39A 0.3848 0.9929 0.7052 0.079 Uiso calc R 1
H H39B 0.3198 1.0077 0.7478 0.079 Uiso calc R 1
C C40 0.3107(3) 0.9016(3) 0.71669(15) 0.0518(12) Uani d . 1
C C41 0.3611(3) 0.8561(3) 0.75290(17) 0.0533(12) Uani d . 1
H H41 0.4048 0.8769 0.7748 0.064 Uiso calc R 1
C C42 0.3403(4) 0.7799(3) 0.7530(2) 0.0659(14) Uani d . 1
H H42 0.3704 0.7472 0.7767 0.079 Uiso calc R 1
C C43 0.2819(4) 0.7505(3) 0.7224(2) 0.0681(14) Uani d . 1
H H43 0.2703 0.6975 0.7235 0.082 Uiso calc R 1
C C44 0.2376(3) 0.7963(3) 0.68903(19) 0.0580(12) Uani d . 1
H H44 0.1949 0.7736 0.6672 0.070 Uiso calc R 1
C C45 0.3141(3) 1.0641(3) 0.62974(18) 0.0521(11) Uani d . 1
H H45A 0.2748 1.0934 0.6064 0.063 Uiso calc R 1
H H45B 0.3565 1.0999 0.6449 0.063 Uiso calc R 1
C C46 0.3562(3) 1.0028(3) 0.59936(17) 0.0531(12) Uani d . 1
H H46A 0.3766 1.0251 0.5676 0.064 Uiso calc R 1
H H46B 0.4045 0.9817 0.6203 0.064 Uiso calc R 1
C C47 -0.1190(3) 0.9880(3) 0.7400(2) 0.0661(14) Uani d . 1
H H47A -0.1793 0.9877 0.7295 0.079 Uiso calc R 1
H H47B -0.1118 0.9787 0.7775 0.079 Uiso calc R 1
C C48 -0.0822(3) 1.0617(3) 0.7273(2) 0.0648(14) Uani d . 1
C C49 -0.0817(4) 1.1174(4) 0.7612(2) 0.0797(16) Uani d . 1
H H49 -0.1062 1.1092 0.7929 0.096 Uiso calc R 1
C C50 -0.0450(5) 1.1900(4) 0.7515(3) 0.093(2) Uani d . 1
H H50 -0.0447 1.2297 0.7764 0.112 Uiso calc R 1
C C51 -0.0097(4) 1.2008(3) 0.7043(2) 0.0797(17) Uani d . 1
H H51 0.0154 1.2478 0.6960 0.096 Uiso calc R 1
C C52 -0.0129(3) 1.1392(3) 0.66983(17) 0.0534(11) Uani d . 1
H H52 0.0114 1.1456 0.6379 0.064 Uiso calc R 1
C C53 -0.1375(3) 0.8616(3) 0.69253(18) 0.0573(12) Uani d . 1
H H53A -0.1719 0.8468 0.7210 0.069 Uiso calc R 1
H H53B -0.1071 0.8161 0.6816 0.069 Uiso calc R 1
C C54 -0.1956(3) 0.8950(3) 0.64500(17) 0.0528(12) Uani d . 1
H H54A -0.2176 0.8524 0.6232 0.063 Uiso calc R 1
H H54B -0.2436 0.9222 0.6583 0.063 Uiso calc R 1
C C55 0.0606(3) 0.8243(3) 0.59773(16) 0.0467(11) Uani d . 1
C C56 0.0501(3) 0.7403(3) 0.5808(2) 0.0573(12) Uani d . 1
H H56A 0.0821 0.7310 0.5507 0.086 Uiso calc R 1
H H56B -0.0089 0.7297 0.5719 0.086 Uiso calc R 1
H H56C 0.0705 0.7068 0.6091 0.086 Uiso calc R 1
C C57 0.0706(3) 1.0425(3) 0.55888(15) 0.0446(10) Uani d . 1
C C58 0.0618(3) 1.1012(3) 0.51513(16) 0.0495(11) Uani d . 1
H H58A 0.0514 1.1516 0.5295 0.074 Uiso calc R 1
H H58B 0.0150 1.0868 0.4910 0.074 Uiso calc R 1
H H58C 0.1131 1.1024 0.4970 0.074 Uiso calc R 1
P P1 0.38834(10) 0.98382(9) 0.25655(6) 0.0690(4) Uani d . 1
F F1 0.44570(18) 1.02820(16) 0.21986(11) 0.0721(8) Uani d . 1
F F2 0.46706(18) 0.97125(16) 0.29585(11) 0.0716(8) Uani d . 1
F F3 0.3359(2) 0.9371(2) 0.29229(12) 0.0861(9) Uani d . 1
F F4 0.3094(2) 0.99697(18) 0.21814(13) 0.0842(9) Uani d . 1
F F5 0.41148(18) 0.90714(16) 0.22714(11) 0.0710(8) Uani d . 1
F F6 0.3649(2) 1.05971(18) 0.28480(12) 0.0849(9) Uani d . 1
P P2 0.92703(10) 0.65001(9) 0.42341(6) 0.0701(4) Uani d U 1
F F7 0.96839(18) 0.70076(15) 0.46255(12) 0.0700(8) Uani d . 1
F F8 0.97736(18) 0.58069(16) 0.43800(11) 0.0697(8) Uani d . 1
F F9 0.88030(19) 0.61357(17) 0.37770(12) 0.0737(8) Uani d U 1
F F10 0.87439(19) 0.72389(17) 0.40607(12) 0.0762(8) Uani d . 1
F F11 0.99782(18) 0.67458(16) 0.38628(12) 0.0731(8) Uani d . 1
F F12 0.85898(19) 0.62638(18) 0.46113(12) 0.0797(8) Uani d U 1
O O15 0.7575(2) 0.9793(2) 0.51634(14) 0.0543(8) Uani d . 1
H H15A 0.758(3) 1.008(3) 0.544(2) 0.065 Uiso d . 1
H H15B 0.733(3) 1.003(3) 0.492(2) 0.065 Uiso d . 1

loop_
_atom_site_aniso_label
_atom_site_aniso_U_11
_atom_site_aniso_U_22
_atom_site_aniso_U_33
_atom_site_aniso_U_12
_atom_site_aniso_U_13
_atom_site_aniso_U_23
Ni1 0.0353(3) 0.0351(3) 0.0429(3) -0.0032(2) 0.0183(2) 0.0016(2)
Ni2 0.0251(2) 0.0355(2) 0.0386(3) -0.0017(2) 0.01434(19) 0.0008(2)
N1 0.0368(17) 0.0276(15) 0.0381(18) 0.0012(13) 0.0116(14) 0.0042(13)
N2 0.0292(16) 0.062(2) 0.0326(17) 0.0009(15) 0.0065(13) 0.0066(16)
N3 0.0249(15) 0.0283(16) 0.0421(18) -0.0135(12) 0.0118(13) -0.0027(14)
N4 0.0321(16) 0.0355(17) 0.0401(19) -0.0043(14) 0.0170(14) -0.0010(15)
O1 0.0292(13) 0.0421(15) 0.0438(15) -0.0043(11) 0.0220(11) -0.0030(12)
O2 0.0340(15) 0.0445(17) 0.0545(19) -0.0078(13) 0.0154(14) -0.0037(13)
O3 0.0354(15) 0.0409(16) 0.0452(17) 0.0011(12) 0.0116(13) -0.0066(13)
O4 0.0296(14) 0.0360(14) 0.0539(17) 0.0064(11) 0.0119(12) -0.0081(13)
O5 0.0368(15) 0.0518(16) 0.0384(15) 0.0011(12) 0.0205(12) 0.0211(13)
O6 0.0271(13) 0.0530(16) 0.0334(14) 0.0039(12) 0.0013(11) -0.0103(12)
O7 0.0280(14) 0.0500(16) 0.0402(15) -0.0091(12) 0.0163(11) -0.0100(13)
C1 0.0237(18) 0.048(2) 0.032(2) -0.0084(16) 0.0146(15) 0.0002(18)
C2 0.0247(18) 0.041(2) 0.047(2) -0.0001(16) 0.0118(17) 0.0166(19)
C3 0.053(3) 0.065(3) 0.041(3) 0.003(2) 0.013(2) -0.008(2)
C4 0.055(3) 0.050(2) 0.033(2) -0.006(2) 0.023(2) 0.0097(19)
C5 0.045(2) 0.046(2) 0.036(2) 0.0023(19) 0.0201(18) 0.0200(19)
C6 0.042(2) 0.044(2) 0.038(2) 0.0002(18) 0.0096(18) 0.0108(19)
C7 0.031(2) 0.036(2) 0.051(2) 0.0002(16) 0.0152(17) 0.0193(18)
C8 0.063(3) 0.047(2) 0.038(2) -0.016(2) 0.006(2) 0.002(2)
C9 0.0192(17) 0.056(2) 0.035(2) 0.0095(16) -0.0010(15) -0.0012(18)
C10 0.044(2) 0.039(2) 0.056(3) -0.0038(18) 0.024(2) 0.002(2)
C11 0.032(2) 0.0297(19) 0.047(2) -0.0136(16) 0.0136(17) -0.0078(17)
C12 0.068(3) 0.067(3) 0.033(2) 0.011(2) 0.004(2) -0.020(2)
C13 0.073(3) 0.078(3) 0.045(3) -0.001(3) -0.001(2) -0.023(3)
C14 0.060(3) 0.079(3) 0.047(3) 0.014(3) -0.023(2) -0.014(3)
C15 0.041(2) 0.035(2) 0.051(3) -0.0039(17) 0.0159(19) -0.0091(19)
C16 0.040(2) 0.054(3) 0.060(3) 0.011(2) -0.017(2) -0.005(2)
C17 0.034(2) 0.066(3) 0.057(3) -0.001(2) -0.0065(19) -0.011(2)
C18 0.0226(19) 0.061(3) 0.041(2) -0.0036(18) 0.0027(16) -0.002(2)
C19 0.0224(17) 0.0296(18) 0.046(2) 0.0013(14) 0.0163(16) -0.0122(17)
C20 0.058(3) 0.044(2) 0.051(3) -0.015(2) 0.016(2) -0.003(2)
C21 0.059(3) 0.058(3) 0.085(4) -0.015(2) 0.007(3) 0.015(3)
C22 0.076(4) 0.065(3) 0.060(3) -0.013(3) 0.002(3) 0.040(3)
C23 0.047(3) 0.055(3) 0.050(3) -0.014(2) -0.001(2) 0.012(2)
C24 0.030(2) 0.076(3) 0.030(2) 0.013(2) 0.0094(16) -0.005(2)
C25 0.042(2) 0.054(3) 0.051(3) 0.015(2) 0.012(2) -0.005(2)
C26 0.040(2) 0.0264(18) 0.040(2) -0.0004(16) 0.0127(18) 0.0046(16)
C27 0.037(2) 0.079(3) 0.040(2) -0.017(2) 0.0059(18) -0.008(2)
C28 0.034(2) 0.043(2) 0.039(2) -0.0005(17) 0.0243(17) -0.0032(18)
C29 0.050(3) 0.046(2) 0.059(3) 0.016(2) 0.015(2) -0.003(2)
Ni3 0.0335(3) 0.0340(3) 0.0456(3) -0.0043(2) 0.0069(2) 0.0019(2)
Ni4 0.0294(3) 0.0509(3) 0.0511(3) -0.0032(2) 0.0173(2) -0.0115(3)
O8 0.0359(14) 0.0377(14) 0.0383(15) 0.0033(11) 0.0052(11) -0.0036(12)
O9 0.0437(16) 0.0360(15) 0.0503(17) 0.0019(13) 0.0194(13) 0.0021(14)
O10 0.0497(18) 0.0543(18) 0.057(2) -0.0305(15) 0.0082(16) -0.0069(16)
O11 0.0414(17) 0.0552(17) 0.0451(17) 0.0124(14) 0.0217(13) 0.0100(14)
O12 0.0415(16) 0.0510(17) 0.0579(19) 0.0091(13) 0.0152(14) 0.0106(15)
O13 0.0463(17) 0.0450(16) 0.0499(18) -0.0125(13) 0.0076(14) -0.0159(14)
O14 0.0446(18) 0.0504(18) 0.071(2) -0.0164(14) 0.0152(16) -0.0178(16)
N5 0.0303(17) 0.060(2) 0.045(2) -0.0073(16) 0.0112(15) -0.0149(17)
N6 0.045(2) 0.056(2) 0.053(2) -0.0097(17) 0.0205(18) 0.0015(18)
N7 0.0311(18) 0.058(2) 0.042(2) 0.0075(16) 0.0018(15) 0.0064(17)
N8 0.042(2) 0.053(2) 0.053(2) 0.0136(17) 0.0080(17) -0.0054(18)
C30 0.043(3) 0.077(3) 0.044(3) 0.012(2) 0.001(2) -0.019(2)
C31 0.040(3) 0.079(3) 0.053(3) 0.009(2) -0.007(2) -0.004(3)
C32 0.049(3) 0.058(3) 0.073(4) -0.005(2) -0.005(2) -0.020(3)
C33 0.084(4) 0.096(4) 0.049(3) 0.021(4) -0.001(3) -0.009(3)
C34 0.065(3) 0.092(4) 0.037(3) 0.009(3) 0.004(2) 0.020(3)
C35 0.041(3) 0.082(4) 0.055(3) 0.014(2) -0.010(2) 0.001(3)
C36 0.041(2) 0.045(2) 0.071(3) -0.007(2) 0.001(2) -0.016(2)
C37 0.101(5) 0.091(4) 0.062(4) 0.018(4) 0.004(3) -0.010(3)
C38 0.072(3) 0.072(3) 0.025(2) -0.014(3) 0.004(2) 0.013(2)
C39 0.057(3) 0.077(4) 0.061(3) -0.010(3) -0.016(2) -0.024(3)
C40 0.046(3) 0.087(3) 0.023(2) 0.012(2) 0.0042(18) -0.014(2)
C41 0.032(2) 0.090(4) 0.037(2) 0.018(2) 0.0001(18) -0.012(2)
C42 0.070(3) 0.075(4) 0.053(3) 0.021(3) 0.004(3) 0.010(3)
C43 0.087(4) 0.051(3) 0.066(3) 0.025(3) 0.006(3) 0.014(3)
C44 0.053(3) 0.064(3) 0.059(3) 0.013(2) 0.020(2) 0.014(2)
C45 0.048(3) 0.050(2) 0.058(3) -0.032(2) 0.003(2) -0.001(2)
C46 0.040(2) 0.080(3) 0.041(2) -0.026(2) 0.0096(19) 0.011(2)
C47 0.062(3) 0.088(4) 0.050(3) -0.007(3) 0.015(2) -0.017(3)
C48 0.041(3) 0.090(4) 0.064(3) -0.002(3) 0.013(2) -0.024(3)
C49 0.091(4) 0.082(4) 0.069(4) 0.005(3) 0.028(3) -0.006(3)
C50 0.134(6) 0.068(4) 0.081(4) 0.032(4) 0.032(4) -0.001(3)
C51 0.110(5) 0.054(3) 0.078(4) -0.006(3) 0.028(4) -0.003(3)
C52 0.059(3) 0.065(3) 0.036(2) 0.009(2) 0.004(2) 0.007(2)
C53 0.064(3) 0.063(3) 0.047(3) -0.018(2) 0.022(2) -0.009(2)
C54 0.050(3) 0.057(3) 0.053(3) -0.028(2) 0.009(2) -0.009(2)
C55 0.041(2) 0.057(3) 0.041(2) -0.019(2) -0.0053(19) -0.017(2)
C56 0.050(3) 0.053(3) 0.068(3) -0.016(2) -0.002(2) -0.012(2)
C57 0.046(3) 0.063(3) 0.026(2) 0.001(2) 0.0130(18) -0.0054(19)
C58 0.048(2) 0.061(3) 0.039(2) 0.013(2) 0.0017(19) -0.002(2)
P1 0.0680(9) 0.0725(9) 0.0688(10) -0.0008(7) 0.0213(8) 0.0039(8)
F1 0.075(2) 0.0724(18) 0.0715(19) -0.0003(15) 0.0237(15) 0.0032(15)
F2 0.0698(19) 0.0741(19) 0.0734(19) -0.0010(15) 0.0223(15) 0.0030(15)
F3 0.080(2) 0.102(2) 0.079(2) -0.0078(18) 0.0234(17) 0.0141(18)
F4 0.089(2) 0.084(2) 0.081(2) 0.0103(18) 0.0168(18) -0.0191(17)
F5 0.0715(19) 0.0727(18) 0.0714(19) -0.0006(15) 0.0235(15) 0.0042(15)
F6 0.093(2) 0.082(2) 0.081(2) 0.0101(18) 0.0171(18) -0.0185(18)
P2 0.0721(9) 0.0658(9) 0.0754(10) -0.0031(7) 0.0265(7) 0.0042(8)
F7 0.0732(19) 0.0573(16) 0.081(2) -0.0028(14) 0.0179(16) 0.0122(15)
F8 0.0707(18) 0.0629(17) 0.080(2) -0.0019(14) 0.0353(15) 0.0085(15)
F9 0.076(2) 0.0715(19) 0.0745(19) 0.0003(15) 0.0094(15) 0.0019(15)
F10 0.077(2) 0.0761(19) 0.077(2) 0.0134(16) 0.0151(16) 0.0132(16)
F11 0.073(2) 0.0682(18) 0.081(2) -0.0015(15) 0.0317(16) 0.0081(15)
F12 0.074(2) 0.089(2) 0.078(2) -0.0045(16) 0.0223(14) 0.0058(17)
O15 0.0472(18) 0.067(2) 0.049(2) 0.0031(16) 0.0061(15) 0.0046(16)

loop_
_atom_type_symbol
_atom_type_description
_atom_type_scat_dispersion_real
_atom_type_scat_dispersion_imag
_atom_type_scat_source
C C 0.0033 0.0016 'International Tables Vol C Tables 4.2.6.8 and 6.1.1.4'
H H 0.0000 0.0000 'International Tables Vol C Tables 4.2.6.8 and 6.1.1.4'
N N 0.0061 0.0033 'International Tables Vol C Tables 4.2.6.8 and 6.1.1.4'
O O 0.0106 0.0060 'International Tables Vol C Tables 4.2.6.8 and 6.1.1.4'
F F 0.0171 0.0103 'International Tables Vol C Tables 4.2.6.8 and 6.1.1.4'
P P 0.1023 0.0942 'International Tables Vol C Tables 4.2.6.8 and 6.1.1.4'
Ni Ni 0.3393 1.1124 'International Tables Vol C Tables 4.2.6.8 and 6.1.1.4'

loop_
_geom_angle_atom_site_label_1
_geom_angle_atom_site_label_2
_geom_angle_atom_site_label_3
_geom_angle
O4 Ni1 O1 96.93(11)
O4 Ni1 O6 93.29(11)
O1 Ni1 O6 88.79(10)
O4 Ni1 N3 93.73(11)
O1 Ni1 N3 91.37(10)
O6 Ni1 N3 172.90(11)
O4 Ni1 N1 167.49(11)
O1 Ni1 N1 93.54(11)
O6 Ni1 N1 93.74(11)
N3 Ni1 N1 79.17(12)
O4 Ni1 O2 91.60(11)
O1 Ni1 O2 169.49(11)
O6 Ni1 O2 84.60(11)
N3 Ni1 O2 94.19(11)
N1 Ni1 O2 78.78(11)
O1 Ni2 O7 95.89(10)
O1 Ni2 N4 93.86(11)
O7 Ni2 N4 91.00(12)
O1 Ni2 O5 93.70(10)
O7 Ni2 O5 89.50(11)
N4 Ni2 O5 172.33(11)
O1 Ni2 N2 91.87(11)
O7 Ni2 N2 169.39(11)
N4 Ni2 N2 81.24(13)
O5 Ni2 N2 97.23(12)
O1 Ni2 O3 168.01(11)
O7 Ni2 O3 95.08(10)
N4 Ni2 O3 90.76(11)
O5 Ni2 O3 81.57(10)
N2 Ni2 O3 77.90(11)
C10 N1 C7 111.6(3)
C10 N1 C16 109.9(3)
C7 N1 C16 112.7(3)
C10 N1 Ni1 111.3(2)
C7 N1 Ni1 106.6(2)
C16 N1 Ni1 104.5(2)
C18 N2 C24 111.8(3)
C18 N2 C9 109.9(3)
C24 N2 C9 112.0(3)
C18 N2 Ni2 110.0(2)
C24 N2 Ni2 104.3(2)
C9 N2 Ni2 108.5(2)
C11 N3 C15 118.4(3)
C11 N3 Ni1 116.2(2)
C15 N3 Ni1 125.3(3)
C23 N4 C19 117.0(3)
C23 N4 Ni2 127.3(3)
C19 N4 Ni2 115.7(3)
C1 O1 Ni2 124.0(2)
C1 O1 Ni1 119.6(2)
Ni2 O1 Ni1 116.40(12)
C17 O2 Ni1 113.3(2)
C17 O2 H2 107(4)
Ni1 O2 H2 109(4)
C25 O3 Ni2 114.5(2)
C25 O3 H3 113(3)
Ni2 O3 H3 102(3)
C28 O4 Ni1 135.8(3)
C28 O5 Ni2 129.3(3)
C26 O6 Ni1 133.3(3)
C26 O7 Ni2 130.1(2)
O1 C1 C6 123.5(4)
O1 C1 C2 120.9(3)
C6 C1 C2 115.5(4)
C3 C2 C1 121.7(4)
C3 C2 C9 122.1(4)
C1 C2 C9 116.3(3)
C2 C3 C4 123.0(4)
C2 C3 H3A 118.5
C4 C3 H3A 118.5
C3 C4 C5 115.2(4)
C3 C4 C8 123.8(4)
C5 C4 C8 121.0(4)
C6 C5 C4 125.4(4)
C6 C5 H5 117.3
C4 C5 H5 117.3
C5 C6 C1 119.1(4)
C5 C6 C7 124.5(4)
C1 C6 C7 116.3(4)
C6 C7 N1 113.0(3)
C6 C7 H7A 109.0
N1 C7 H7A 109.0
C6 C7 H7B 109.0
N1 C7 H7B 109.0
H7A C7 H7B 107.8
C4 C8 H8A 109.5
C4 C8 H8B 109.5
H8A C8 H8B 109.5
C4 C8 H8C 109.5
H8A C8 H8C 109.5
H8B C8 H8C 109.5
N2 C9 C2 115.7(3)
N2 C9 H9A 108.3
C2 C9 H9A 108.3
N2 C9 H9B 108.4
C2 C9 H9B 108.4
H9A C9 H9B 107.4
C11 C10 N1 112.6(3)
C11 C10 H10A 109.1
N1 C10 H10A 109.1
C11 C10 H10B 109.1
N1 C10 H10B 109.1
H10A C10 H10B 107.8
N3 C11 C12 121.8(3)
N3 C11 C10 118.6(3)
C12 C11 C10 119.5(4)
C11 C12 C13 118.9(4)
C11 C12 H12 120.5
C13 C12 H12 120.5
C14 C13 C12 121.1(5)
C14 C13 H13 119.4
C12 C13 H13 119.4
C13 C14 C15 116.0(4)
C13 C14 H14 122.0
C15 C14 H14 122.0
N3 C15 C14 123.6(4)
N3 C15 H15 118.2
C14 C15 H15 118.2
C17 C16 N1 109.6(3)
C17 C16 H16A 109.8
N1 C16 H16A 109.8
C17 C16 H16B 109.8
N1 C16 H16B 109.8
H16A C16 H16B 108.2
O2 C17 C16 111.9(3)
O2 C17 H17A 109.2
C16 C17 H17A 109.2
O2 C17 H17B 109.2
C16 C17 H17B 109.2
H17A C17 H17B 107.9
N2 C18 C19 115.9(3)
N2 C18 H18A 108.3
C19 C18 H18A 108.3
N2 C18 H18B 108.3
C19 C18 H18B 108.3
H18A C18 H18B 107.4
C20 C19 N4 122.0(4)
C20 C19 C18 122.2(4)
N4 C19 C18 115.7(3)
C19 C20 C21 119.8(4)
C19 C20 H20 120.1
C21 C20 H20 120.1
C20 C21 C22 119.4(4)
C20 C21 H21 120.3
C22 C21 H21 120.3
C23 C22 C21 118.5(5)
C23 C22 H22 120.7
C21 C22 H22 120.7
N4 C23 C22 123.2(4)
N4 C23 H23 118.4
C22 C23 H23 118.4
N2 C24 C25 111.4(3)
N2 C24 H24A 109.3
C25 C24 H24A 109.3
N2 C24 H24B 109.3
C25 C24 H24B 109.3
H24A C24 H24B 108.0
O3 C25 C24 109.1(3)
O3 C25 H25A 109.9
C24 C25 H25A 109.9
O3 C25 H25B 109.9
C24 C25 H25B 109.9
H25A C25 H25B 108.3
O6 C26 O7 124.2(4)
O6 C26 C27 118.5(4)
O7 C26 C27 117.2(3)
C26 C27 H27A 109.5
C26 C27 H27C 109.5
H27A C27 H27C 109.5
C26 C27 H27B 109.5
H27A C27 H27B 109.5
H27C C27 H27B 109.5
O4 C28 O5 126.8(4)
O4 C28 C29 117.0(3)
O5 C28 C29 116.0(4)
C28 C29 H29A 109.5
C28 C29 H29B 109.5
H29A C29 H29B 109.5
C28 C29 H29C 109.5
H29A C29 H29C 109.5
H29B C29 H29C 109.5
O8 Ni3 O13 96.61(11)
O8 Ni3 N7 94.24(12)
O13 Ni3 N7 92.22(13)
O8 Ni3 O11 93.21(10)
O13 Ni3 O11 89.51(12)
N7 Ni3 O11 172.11(12)
O8 Ni3 O9 170.19(11)
O13 Ni3 O9 92.44(11)
N7 Ni3 O9 89.18(12)
O11 Ni3 O9 83.06(11)
O8 Ni3 N5 91.19(11)
O13 Ni3 N5 170.59(12)
N7 Ni3 N5 81.93(14)
O11 Ni3 N5 95.32(13)
O9 Ni3 N5 80.17(12)
O8 Ni4 O12 95.53(11)
O8 Ni4 N6 93.50(13)
O12 Ni4 N6 167.31(14)
O8 Ni4 N8 90.69(12)
O12 Ni4 N8 91.20(14)
N6 Ni4 N8 79.77(15)
O8 Ni4 O14 87.86(11)
O12 Ni4 O14 97.18(12)
N6 Ni4 O14 92.04(14)
N8 Ni4 O14 171.59(14)
O8 Ni4 O10 170.31(11)
O12 Ni4 O10 92.25(12)
N6 Ni4 O10 79.77(14)
N8 Ni4 O10 94.92(14)
O14 Ni4 O10 85.44(12)
C30 O8 Ni3 123.9(3)
C30 O8 Ni4 118.0(2)
Ni3 O8 Ni4 117.73(13)
C46 O9 Ni3 112.5(2)
C46 O9 H9 111(3)
Ni3 O9 H9 108(3)
C54 O10 Ni4 114.6(3)
C54 O10 H10 105(4)
Ni4 O10 H10 111(4)
C57 O11 Ni3 133.1(3)
C57 O12 Ni4 136.3(3)
C55 O13 Ni3 129.1(3)
C55 O14 Ni4 131.9(3)
C45 N5 C36 111.7(3)
C45 N5 C39 112.8(3)
C36 N5 C39 110.4(3)
C45 N5 Ni3 103.1(2)
C36 N5 Ni3 110.0(2)
C39 N5 Ni3 108.5(3)
C38 N6 C47 106.7(4)
C38 N6 C53 110.0(4)
C47 N6 C53 110.0(3)
C38 N6 Ni4 110.7(3)
C47 N6 Ni4 113.8(3)
C53 N6 Ni4 105.7(3)
C44 N7 C40 116.2(4)
C44 N7 Ni3 127.2(3)
C40 N7 Ni3 116.6(3)
C52 N8 C48 116.8(4)
C52 N8 Ni4 125.8(3)
C48 N8 Ni4 113.6(3)
O8 C30 C35 119.7(4)
O8 C30 C31 121.5(4)
C35 C30 C31 118.8(4)
C32 C31 C30 118.9(5)
C32 C31 C36 123.4(5)
C30 C31 C36 117.6(4)
C31 C32 C33 120.7(5)
C31 C32 H32 119.6
C33 C32 H32 119.6
C34 C33 C32 116.5(5)
C34 C33 C37 126.1(6)
C32 C33 C37 117.4(6)
C35 C34 C33 125.5(5)
C35 C34 H34 117.3
C33 C34 H34 117.3
C34 C35 C30 119.5(5)
C34 C35 C38 121.9(5)
C30 C35 C38 117.9(4)
C31 C36 N5 111.4(4)
C31 C36 H36A 109.3
N5 C36 H36A 109.3
C31 C36 H36B 109.3
N5 C36 H36B 109.3
H36A C36 H36B 108.0
C33 C37 H37A 109.5
C33 C37 H37B 109.5
H37A C37 H37B 109.5
C33 C37 H37C 109.5
H37A C37 H37C 109.5
H37B C37 H37C 109.5
N6 C38 C35 114.8(4)
N6 C38 H38A 108.6
C35 C38 H38A 108.6
N6 C38 H38B 108.6
C35 C38 H38B 108.6
H38A C38 H38B 107.5
C40 C39 N5 114.3(4)
C40 C39 H39A 108.7
N5 C39 H39A 108.7
C40 C39 H39B 108.7
N5 C39 H39B 108.7
H39A C39 H39B 107.6
N7 C40 C41 122.1(5)
N7 C40 C39 118.5(4)
C41 C40 C39 119.3(4)
C42 C41 C40 114.4(4)
C42 C41 H41 122.8
C40 C41 H41 122.8
C43 C42 C41 123.3(5)
C43 C42 H42 118.3
C41 C42 H42 118.3
C42 C43 C44 119.2(6)
C42 C43 H43 120.4
C44 C43 H43 120.4
N7 C44 C43 124.7(5)
N7 C44 H44 117.7
C43 C44 H44 117.7
C46 C45 N5 110.2(3)
C46 C45 H45A 109.6
N5 C45 H45A 109.6
C46 C45 H45B 109.6
N5 C45 H45B 109.6
H45A C45 H45B 108.1
O9 C46 C45 109.1(3)
O9 C46 H46A 109.9
C45 C46 H46A 109.9
O9 C46 H46B 109.9
C45 C46 H46B 109.9
H46A C46 H46B 108.3
C48 C47 N6 107.4(4)
C48 C47 H47A 110.2
N6 C47 H47A 110.2
C48 C47 H47B 110.2
N6 C47 H47B 110.2
H47A C47 H47B 108.5
C49 C48 N8 122.4(5)
C49 C48 C47 119.1(5)
N8 C48 C47 118.5(4)
C48 C49 C50 121.7(6)
C48 C49 H49 119.1
C50 C49 H49 119.1
C51 C50 C49 118.1(6)
C51 C50 H50 121.0
C49 C50 H50 121.0
C52 C51 C50 117.2(5)
C52 C51 H51 121.4
C50 C51 H51 121.4
N8 C52 C51 123.8(4)
N8 C52 H52 118.1
C51 C52 H52 118.1
N6 C53 C54 107.4(3)
N6 C53 H53A 110.2
C54 C53 H53A 110.2
N6 C53 H53B 110.2
C54 C53 H53B 110.2
H53A C53 H53B 108.5
O10 C54 C53 111.1(3)
O10 C54 H54A 109.4
C53 C54 H54A 109.4
O10 C54 H54B 109.4
C53 C54 H54B 109.4
H54A C54 H54B 108.0
O13 C55 O14 126.9(4)
O13 C55 C56 117.0(4)
O14 C55 C56 115.9(4)
C55 C56 H56A 109.5
C55 C56 H56B 109.5
H56A C56 H56B 109.5
C55 C56 H56C 109.5
H56A C56 H56C 109.5
H56B C56 H56C 109.5
O11 C57 O12 124.1(4)
O11 C57 C58 117.9(4)
O12 C57 C58 118.0(4)
C57 C58 H58A 109.5
C57 C58 H58B 109.5
H58A C58 H58B 109.5
C57 C58 H58C 109.5
H58A C58 H58C 109.5
H58B C58 H58C 109.5
F3 P1 F1 176.9(2)
F3 P1 F6 90.5(2)
F1 P1 F6 91.95(18)
F3 P1 F4 90.5(2)
F1 P1 F4 91.35(19)
F6 P1 F4 87.96(18)
F3 P1 F2 89.04(18)
F1 P1 F2 89.10(17)
F6 P1 F2 91.28(18)
F4 P1 F2 179.1(2)
F3 P1 F5 89.84(18)
F1 P1 F5 87.73(16)
F6 P1 F5 179.2(2)
F4 P1 F5 91.34(17)
F2 P1 F5 89.43(17)
F7 P2 F8 95.96(19)
F7 P2 F9 168.0(2)
F8 P2 F9 95.06(19)
F7 P2 F12 91.63(19)
F8 P2 F12 90.89(18)
F9 P2 F12 92.84(19)
F7 P2 F10 84.92(18)
F8 P2 F10 178.2(2)
F9 P2 F10 83.93(18)
F12 P2 F10 90.66(18)
F7 P2 F11 87.04(18)
F8 P2 F11 88.65(17)
F9 P2 F11 88.58(18)
F12 P2 F11 178.5(2)
F10 P2 F11 89.82(17)
H15A O15 H15B 108(5)

loop_
_geom_bond_atom_site_label_1
_geom_bond_atom_site_label_2
_geom_bond_distance
Ni1 O4 1.986(3)
Ni1 O1 2.007(2)
Ni1 O6 2.078(3)
Ni1 N3 2.089(3)
Ni1 N1 2.112(3)
Ni1 O2 2.159(3)
Ni2 O1 2.000(2)
Ni2 O7 2.058(3)
Ni2 N4 2.068(3)
Ni2 O5 2.091(2)
Ni2 N2 2.119(3)
Ni2 O3 2.142(3)
N1 C10 1.489(5)
N1 C7 1.490(4)
N1 C16 1.518(5)
N2 C18 1.450(5)
N2 C24 1.458(5)
N2 C9 1.492(5)
N3 C11 1.317(4)
N3 C15 1.325(5)
N4 C23 1.326(5)
N4 C19 1.358(5)
O1 C1 1.285(4)
O2 C17 1.395(5)
O2 H2 0.76(4)
O3 C25 1.415(5)
O3 H3 0.84(4)
O4 C28 1.221(4)
O5 C28 1.238(4)
O6 C26 1.233(4)
O7 C26 1.266(4)
C1 C6 1.406(5)
C1 C2 1.432(5)
C2 C3 1.355(6)
C2 C9 1.506(5)
C3 C4 1.353(6)
C3 H3A 0.9300
C4 C5 1.390(6)
C4 C8 1.486(6)
C5 C6 1.357(6)
C5 H5 0.9300
C6 C7 1.486(6)
C7 H7A 0.9700
C7 H7B 0.9700
C8 H8A 0.9600
C8 H8B 0.9600
C8 H8C 0.9600
C9 H9A 0.9700
C9 H9B 0.9700
C10 C11 1.449(5)
C10 H10A 0.9700
C10 H10B 0.9700
C11 C12 1.322(5)
C12 C13 1.378(7)
C12 H12 0.9300
C13 C14 1.336(7)
C13 H13 0.9300
C14 C15 1.363(6)
C14 H14 0.9300
C15 H15 0.9300
C16 C17 1.489(6)
C16 H16A 0.9700
C16 H16B 0.9700
C17 H17A 0.9700
C17 H17B 0.9700
C18 C19 1.492(5)
C18 H18A 0.9700
C18 H18B 0.9700
C19 C20 1.338(5)
C20 C21 1.354(7)
C20 H20 0.9300
C21 C22 1.357(7)
C21 H21 0.9300
C22 C23 1.355(6)
C22 H22 0.9300
C23 H23 0.9300
C24 C25 1.527(5)
C24 H24A 0.9700
C24 H24B 0.9700
C25 H25A 0.9700
C25 H25B 0.9700
C26 C27 1.492(5)
C27 H27A 0.9600
C27 H27C 0.9600
C27 H27B 0.9600
C28 C29 1.489(5)
C29 H29A 0.9600
C29 H29B 0.9600
C29 H29C 0.9600
Ni3 O8 1.979(3)
Ni3 O13 2.029(3)
Ni3 N7 2.051(3)
Ni3 O11 2.079(3)
Ni3 O9 2.121(3)
Ni3 N5 2.123(3)
Ni4 O8 1.983(3)
Ni4 O12 1.987(3)
Ni4 N6 2.041(3)
Ni4 N8 2.060(3)
Ni4 O14 2.074(3)
Ni4 O10 2.124(3)
O8 C30 1.300(5)
O9 C46 1.464(5)
O9 H9 0.80(4)
O10 C54 1.383(5)
O10 H10 0.81(5)
O11 C57 1.210(5)
O12 C57 1.255(5)
O13 C55 1.242(5)
O14 C55 1.244(5)
N5 C45 1.495(5)
N5 C36 1.513(5)
N5 C39 1.547(6)
N6 C38 1.396(6)
N6 C47 1.500(6)
N6 C53 1.546(5)
N7 C44 1.299(6)
N7 C40 1.334(5)
N8 C52 1.354(6)
N8 C48 1.361(6)
C30 C35 1.388(7)
C30 C31 1.439(7)
C31 C32 1.366(7)
C31 C36 1.493(7)
C32 C33 1.407(8)
C32 H32 0.9300
C33 C34 1.382(8)
C33 C37 1.521(7)
C34 C35 1.295(7)
C34 H34 0.9300
C35 C38 1.559(7)
C36 H36A 0.9700
C36 H36B 0.9700
C37 H37A 0.9600
C37 H37B 0.9600
C37 H37C 0.9600
C38 H38A 0.9700
C38 H38B 0.9700
C39 C40 1.454(7)
C39 H39A 0.9700
C39 H39B 0.9700
C40 C41 1.413(6)
C41 C42 1.351(7)
C41 H41 0.9300
C42 C43 1.272(7)
C42 H42 0.9300
C43 C44 1.324(6)
C43 H43 0.9300
C44 H44 0.9300
C45 C46 1.491(6)
C45 H45A 0.9700
C45 H45B 0.9700
C46 H46A 0.9700
C46 H46B 0.9700
C47 C48 1.440(7)
C47 H47A 0.9700
C47 H47B 0.9700
C48 C49 1.290(7)
C49 C50 1.405(8)
C49 H49 0.9300
C50 C51 1.375(8)
C50 H50 0.9300
C51 C52 1.375(7)
C51 H51 0.9300
C52 H52 0.9300
C53 C54 1.578(6)
C53 H53A 0.9700
C53 H53B 0.9700
C54 H54A 0.9700
C54 H54B 0.9700
C55 C56 1.513(6)
C56 H56A 0.9600
C56 H56B 0.9600
C56 H56C 0.9600
C57 C58 1.504(6)
C58 H58A 0.9600
C58 H58B 0.9600
C58 H58C 0.9600
P1 F3 1.505(3)
P1 F1 1.547(3)
P1 F6 1.547(3)
P1 F4 1.547(4)
P1 F2 1.557(3)
P1 F5 1.572(3)
P2 F7 1.447(3)
P2 F8 1.466(3)
P2 F9 1.476(3)
P2 F12 1.544(3)
P2 F10 1.565(3)
P2 F11 1.571(3)
O15 H15A 0.85(5)
O15 H15B 0.82(5)

loop_
_geom_hbond_atom_site_label_D
_geom_hbond_atom_site_label_H
_geom_hbond_atom_site_label_A
_geom_hbond_site_symmetry_A
_geom_hbond_distance_DH
_geom_hbond_distance_HA
_geom_hbond_distance_DA
_geom_hbond_angle_DHA
O2 H2 O15 . 0.76(4) 2.48(5) 2.956(4) 122(4)
O3 H3 O13 . 0.84(4) 2.11(4) 2.714(4) 129(4)
O9 H9 O7 . 0.80(4) 2.04(4) 2.737(4) 145(4)
O10 H10 O15 1_455 0.81(5) 2.39(5) 2.876(5) 120(4)
O15 H15A O10 1_655 0.85(5) 2.48(5) 2.876(5) 109(4)
O15 H15A O5 3_676 0.85(5) 2.58(5) 3.079(4) 118(4)
O15 H15B O9 3_676 0.82(5) 2.22(5) 3.009(4) 162(5)
C8 H8C F1 2_645 0.96 2.69 3.466(5) 139
C10 H10A F12 . 0.97 2.52 3.348(5) 143
C14 H14 F5 . 0.93 2.48 3.355(6) 158
C22 H22 F4 4_576 0.93 2.52 3.377(5) 154
C29 H29B O15 3_676 0.96 2.54 3.209(5) 127
C34 H34 F11 4_476 0.93 2.66 3.479(6) 148
C39 H39A F2 3_676 0.97 2.42 3.370(6) 166
C46 H46A O4 3_676 0.97 2.61 3.373(5) 136
C47 H47A F4 3_576 0.97 2.54 3.267(6) 132
C54 H54B F6 3_576 0.97 2.50 3.406(6) 155
C58 H58A F7 3_676 0.96 2.57 3.491(5) 162
C58 H58B O12 3_576 0.96 2.56 3.293(5) 133

loop_
_geom_torsion_atom_site_label_1
_geom_torsion_atom_site_label_2
_geom_torsion_atom_site_label_3
_geom_torsion_atom_site_label_4
_geom_torsion
O4 Ni1 N1 C10 -45.4(7)
O1 Ni1 N1 C10 101.6(2)
O6 Ni1 N1 C10 -169.4(2)
N3 Ni1 N1 C10 10.9(2)
O2 Ni1 N1 C10 -85.7(2)
O4 Ni1 N1 C7 -167.3(5)
O1 Ni1 N1 C7 -20.4(2)
O6 Ni1 N1 C7 68.7(2)
N3 Ni1 N1 C7 -111.1(2)
O2 Ni1 N1 C7 152.4(2)
O4 Ni1 N1 C16 73.2(6)
O1 Ni1 N1 C16 -139.9(2)
O6 Ni1 N1 C16 -50.9(3)
N3 Ni1 N1 C16 129.4(3)
O2 Ni1 N1 C16 32.9(2)
O1 Ni2 N2 C18 102.7(2)
O7 Ni2 N2 C18 -34.3(8)
N4 Ni2 N2 C18 9.1(2)
O5 Ni2 N2 C18 -163.3(2)
O3 Ni2 N2 C18 -83.6(2)
O1 Ni2 N2 C24 -137.2(2)
O7 Ni2 N2 C24 85.8(7)
N4 Ni2 N2 C24 129.2(2)
O5 Ni2 N2 C24 -43.2(2)
O3 Ni2 N2 C24 36.5(2)
O1 Ni2 N2 C9 -17.6(2)
O7 Ni2 N2 C9 -154.7(6)
N4 Ni2 N2 C9 -111.3(2)
O5 Ni2 N2 C9 76.3(2)
O3 Ni2 N2 C9 156.1(3)
O4 Ni1 N3 C11 165.9(2)
O1 Ni1 N3 C11 -97.1(2)
N1 Ni1 N3 C11 -3.7(2)
O2 Ni1 N3 C11 74.0(2)
O4 Ni1 N3 C15 -18.4(3)
O1 Ni1 N3 C15 78.6(3)
N1 Ni1 N3 C15 172.0(3)
O2 Ni1 N3 C15 -110.3(3)
O1 Ni2 N4 C23 83.6(3)
O7 Ni2 N4 C23 -12.4(3)
N2 Ni2 N4 C23 174.9(4)
O3 Ni2 N4 C23 -107.5(3)
O1 Ni2 N4 C19 -95.2(2)
O7 Ni2 N4 C19 168.8(2)
N2 Ni2 N4 C19 -3.9(2)
O3 Ni2 N4 C19 73.7(2)
O7 Ni2 O1 C1 138.9(3)
N4 Ni2 O1 C1 47.5(3)
O5 Ni2 O1 C1 -131.2(3)
N2 Ni2 O1 C1 -33.8(3)
O3 Ni2 O1 C1 -64.9(6)
O7 Ni2 O1 Ni1 -41.94(15)
N4 Ni2 O1 Ni1 -133.35(15)
O5 Ni2 O1 Ni1 47.94(15)
N2 Ni2 O1 Ni1 145.31(15)
O3 Ni2 O1 Ni1 114.2(5)
O4 Ni1 O1 C1 142.1(3)
O6 Ni1 O1 C1 -124.7(3)
N3 Ni1 O1 C1 48.2(3)
N1 Ni1 O1 C1 -31.1(3)
O2 Ni1 O1 C1 -73.8(7)
O4 Ni1 O1 Ni2 -37.06(15)
O6 Ni1 O1 Ni2 56.11(14)
N3 Ni1 O1 Ni2 -130.99(15)
N1 Ni1 O1 Ni2 149.78(14)
O2 Ni1 O1 Ni2 107.1(6)
O4 Ni1 O2 C17 176.0(3)
O1 Ni1 O2 C17 31.6(7)
O6 Ni1 O2 C17 82.8(3)
N3 Ni1 O2 C17 -90.2(3)
N1 Ni1 O2 C17 -12.1(3)
O1 Ni2 O3 C25 14.3(6)
O7 Ni2 O3 C25 170.5(3)
N4 Ni2 O3 C25 -98.5(3)
O5 Ni2 O3 C25 81.7(3)
N2 Ni2 O3 C25 -17.6(3)
O1 Ni1 O4 C28 0.6(4)
O6 Ni1 O4 C28 -88.5(4)
N3 Ni1 O4 C28 92.5(4)
N1 Ni1 O4 C28 147.4(5)
O2 Ni1 O4 C28 -173.2(4)
O1 Ni2 O5 C28 -38.6(3)
O7 Ni2 O5 C28 57.3(3)
N2 Ni2 O5 C28 -130.9(3)
O3 Ni2 O5 C28 152.5(3)
O4 Ni1 O6 C26 52.6(3)
O1 Ni1 O6 C26 -44.2(3)
N1 Ni1 O6 C26 -137.7(3)
O2 Ni1 O6 C26 143.9(3)
O1 Ni2 O7 C26 -7.2(3)
N4 Ni2 O7 C26 86.8(3)
O5 Ni2 O7 C26 -100.8(3)
N2 Ni2 O7 C26 129.6(6)
O3 Ni2 O7 C26 177.7(3)
Ni2 O1 C1 C6 -135.8(3)
Ni1 O1 C1 C6 45.1(4)
Ni2 O1 C1 C2 45.9(4)
Ni1 O1 C1 C2 -133.2(3)
O1 C1 C2 C3 -178.3(4)
C6 C1 C2 C3 3.3(5)
O1 C1 C2 C9 2.0(5)
C6 C1 C2 C9 -176.5(3)
C1 C2 C3 C4 -3.8(6)
C9 C2 C3 C4 176.0(4)
C2 C3 C4 C5 1.9(6)
C2 C3 C4 C8 -174.7(4)
C3 C4 C5 C6 0.2(6)
C8 C4 C5 C6 176.9(4)
C4 C5 C6 C1 -0.4(6)
C4 C5 C6 C7 177.7(4)
O1 C1 C6 C5 -179.7(3)
C2 C1 C6 C5 -1.3(5)
O1 C1 C6 C7 2.1(5)
C2 C1 C6 C7 -179.5(3)
C5 C6 C7 N1 115.3(4)
C1 C6 C7 N1 -66.6(4)
C10 N1 C7 C6 -55.9(4)
C16 N1 C7 C6 179.9(3)
Ni1 N1 C7 C6 65.9(3)
C18 N2 C9 C2 -58.2(4)
C24 N2 C9 C2 176.8(3)
Ni2 N2 C9 C2 62.2(4)
C3 C2 C9 N2 117.5(4)
C1 C2 C9 N2 -62.7(4)
C7 N1 C10 C11 102.6(4)
C16 N1 C10 C11 -131.6(3)
Ni1 N1 C10 C11 -16.3(4)
C15 N3 C11 C12 2.9(5)
Ni1 N3 C11 C12 178.9(3)
C15 N3 C11 C10 179.1(3)
Ni1 N3 C11 C10 -4.8(4)
N1 C10 C11 N3 14.3(5)
N1 C10 C11 C12 -169.4(4)
N3 C11 C12 C13 -3.6(7)
C10 C11 C12 C13 -179.9(4)
C11 C12 C13 C14 2.2(8)
C12 C13 C14 C15 -0.1(8)
C11 N3 C15 C14 -0.7(6)
Ni1 N3 C15 C14 -176.3(3)
C13 C14 C15 N3 -0.6(7)
C10 N1 C16 C17 68.8(4)
C7 N1 C16 C17 -166.0(3)
Ni1 N1 C16 C17 -50.7(4)
Ni1 O2 C17 C16 -13.3(4)
N1 C16 C17 O2 43.1(5)
C24 N2 C18 C19 -128.5(3)
C9 N2 C18 C19 106.4(4)
Ni2 N2 C18 C19 -13.1(4)
C23 N4 C19 C20 2.3(5)
Ni2 N4 C19 C20 -178.8(3)
C23 N4 C19 C18 178.9(3)
Ni2 N4 C19 C18 -2.2(4)
N2 C18 C19 C20 -172.8(4)
N2 C18 C19 N4 10.6(5)
N4 C19 C20 C21 -2.0(6)
C18 C19 C20 C21 -178.4(4)
C19 C20 C21 C22 1.4(8)
C20 C21 C22 C23 -1.1(8)
C19 N4 C23 C22 -2.0(6)
Ni2 N4 C23 C22 179.2(4)
C21 C22 C23 N4 1.5(8)
C18 N2 C24 C25 66.8(4)
C9 N2 C24 C25 -169.3(3)
Ni2 N2 C24 C25 -52.1(4)
Ni2 O3 C25 C24 -5.6(4)
N2 C24 C25 O3 38.9(5)
Ni1 O6 C26 O7 3.4(6)
Ni1 O6 C26 C27 -175.3(3)
Ni2 O7 C26 O6 29.3(5)
Ni2 O7 C26 C27 -152.0(3)
Ni1 O4 C28 O5 15.7(6)
Ni1 O4 C28 C29 -168.7(3)
Ni2 O5 C28 O4 8.6(6)
Ni2 O5 C28 C29 -167.1(3)
O13 Ni3 O8 C30 144.9(3)
N7 Ni3 O8 C30 52.2(4)
O11 Ni3 O8 C30 -125.2(3)
N5 Ni3 O8 C30 -29.8(3)
O13 Ni3 O8 Ni4 -42.25(15)
N7 Ni3 O8 Ni4 -134.98(15)
O11 Ni3 O8 Ni4 47.62(15)
N5 Ni3 O8 Ni4 143.02(15)
O12 Ni4 O8 C30 132.0(3)
N6 Ni4 O8 C30 -39.1(3)
N8 Ni4 O8 C30 40.7(3)
O14 Ni4 O8 C30 -131.0(3)
O12 Ni4 O8 Ni3 -41.25(15)
N6 Ni4 O8 Ni3 147.68(16)
N8 Ni4 O8 Ni3 -132.53(16)
O14 Ni4 O8 Ni3 55.76(15)
O13 Ni3 O9 C46 176.3(3)
N7 Ni3 O9 C46 -91.5(3)
O11 Ni3 O9 C46 87.1(3)
N5 Ni3 O9 C46 -9.6(3)
O12 Ni4 O10 C54 169.5(3)
N6 Ni4 O10 C54 -20.4(3)
N8 Ni4 O10 C54 -99.1(3)
O14 Ni4 O10 C54 72.5(3)
O8 Ni3 O11 C57 -30.1(4)
O13 Ni3 O11 C57 66.4(4)
O9 Ni3 O11 C57 159.0(4)
N5 Ni3 O11 C57 -121.6(4)
O8 Ni4 O12 C57 6.9(4)
N6 Ni4 O12 C57 142.0(6)
N8 Ni4 O12 C57 97.7(4)
O14 Ni4 O12 C57 -81.7(4)
O10 Ni4 O12 C57 -167.4(4)
O8 Ni3 O13 C55 -4.0(4)
N7 Ni3 O13 C55 90.5(4)
O11 Ni3 O13 C55 -97.2(4)
O9 Ni3 O13 C55 179.8(4)
O8 Ni4 O14 C55 -46.3(4)
O12 Ni4 O14 C55 49.0(4)
N6 Ni4 O14 C55 -139.7(4)
O10 Ni4 O14 C55 140.7(4)
O8 Ni3 N5 C45 -142.3(3)
N7 Ni3 N5 C45 123.6(3)
O11 Ni3 N5 C45 -48.9(3)
O9 Ni3 N5 C45 33.1(3)
O8 Ni3 N5 C36 -23.0(3)
N7 Ni3 N5 C36 -117.1(3)
O11 Ni3 N5 C36 70.4(3)
O9 Ni3 N5 C36 152.3(3)
O8 Ni3 N5 C39 97.9(3)
N7 Ni3 N5 C39 3.8(3)
O11 Ni3 N5 C39 -168.8(3)
O9 Ni3 N5 C39 -86.8(3)
O8 Ni4 N6 C38 -16.5(3)
O12 Ni4 N6 C38 -151.8(6)
N8 Ni4 N6 C38 -106.5(3)
O14 Ni4 N6 C38 71.5(3)
O10 Ni4 N6 C38 156.5(3)
O8 Ni4 N6 C47 103.7(3)
O12 Ni4 N6 C47 -31.6(8)
N8 Ni4 N6 C47 13.6(3)
O14 Ni4 N6 C47 -168.3(3)
O10 Ni4 N6 C47 -83.3(3)
O8 Ni4 N6 C53 -135.5(3)
O12 Ni4 N6 C53 89.2(7)
N8 Ni4 N6 C53 134.4(3)
O14 Ni4 N6 C53 -47.5(3)
O10 Ni4 N6 C53 37.5(3)
O8 Ni3 N7 C44 88.3(4)
O13 Ni3 N7 C44 -8.5(4)
O9 Ni3 N7 C44 -100.9(4)
N5 Ni3 N7 C44 178.9(4)
O8 Ni3 N7 C40 -94.4(3)
O13 Ni3 N7 C40 168.8(3)
O9 Ni3 N7 C40 76.4(3)
N5 Ni3 N7 C40 -3.8(3)
O8 Ni4 N8 C52 65.7(4)
O12 Ni4 N8 C52 -29.9(4)
N6 Ni4 N8 C52 159.1(4)
O10 Ni4 N8 C52 -122.3(4)
O8 Ni4 N8 C48 -91.4(3)
O12 Ni4 N8 C48 173.0(3)
N6 Ni4 N8 C48 2.0(3)
O10 Ni4 N8 C48 80.7(3)
Ni3 O8 C30 C35 -132.8(4)
Ni4 O8 C30 C35 54.4(5)
Ni3 O8 C30 C31 45.4(6)
Ni4 O8 C30 C31 -127.4(4)
O8 C30 C31 C32 179.5(4)
C35 C30 C31 C32 -2.3(7)
O8 C30 C31 C36 1.4(6)
C35 C30 C31 C36 179.6(4)
C30 C31 C32 C33 1.0(7)
C36 C31 C32 C33 179.1(5)
C31 C32 C33 C34 -0.5(8)
C31 C32 C33 C37 -179.0(5)
C32 C33 C34 C35 1.3(8)
C37 C33 C34 C35 179.6(5)
C33 C34 C35 C30 -2.6(8)
C33 C34 C35 C38 -172.7(5)
O8 C30 C35 C34 -178.8(4)
C31 C30 C35 C34 3.0(7)
O8 C30 C35 C38 -8.3(7)
C31 C30 C35 C38 173.5(4)
C32 C31 C36 N5 120.5(5)
C30 C31 C36 N5 -61.4(5)
C45 N5 C36 C31 179.1(3)
C39 N5 C36 C31 -54.6(4)
Ni3 N5 C36 C31 65.2(4)
C47 N6 C38 C35 -65.0(5)
C53 N6 C38 C35 175.8(4)
Ni4 N6 C38 C35 59.4(5)
C34 C35 C38 N6 113.3(5)
C30 C35 C38 N6 -57.0(6)
C45 N5 C39 C40 -117.2(4)
C36 N5 C39 C40 117.1(4)
Ni3 N5 C39 C40 -3.6(5)
C44 N7 C40 C41 1.2(6)
Ni3 N7 C40 C41 -176.4(3)
C44 N7 C40 C39 -179.6(4)
Ni3 N7 C40 C39 2.8(5)
N5 C39 C40 N7 0.7(6)
N5 C39 C40 C41 179.9(4)
N7 C40 C41 C42 -1.7(6)
C39 C40 C41 C42 179.1(5)
C40 C41 C42 C43 1.6(8)
C41 C42 C43 C44 -1.0(9)
C40 N7 C44 C43 -0.5(7)
Ni3 N7 C44 C43 176.8(4)
C42 C43 C44 N7 0.4(8)
C36 N5 C45 C46 -171.8(3)
C39 N5 C45 C46 63.2(4)
Ni3 N5 C45 C46 -53.7(4)
Ni3 O9 C46 C45 -17.1(4)
N5 C45 C46 O9 47.9(5)
C38 N6 C47 C48 96.8(5)
C53 N6 C47 C48 -144.0(4)
Ni4 N6 C47 C48 -25.7(5)
C52 N8 C48 C49 2.0(7)
Ni4 N8 C48 C49 161.3(5)
C52 N8 C48 C47 -178.0(4)
Ni4 N8 C48 C47 -18.7(6)
N6 C47 C48 C49 -151.1(5)
N6 C47 C48 N8 28.9(6)
N8 C48 C49 C50 -1.4(9)
C47 C48 C49 C50 178.6(6)
C48 C49 C50 C51 0.4(10)
C49 C50 C51 C52 0.0(9)
C48 N8 C52 C51 -1.6(7)
Ni4 N8 C52 C51 -158.1(4)
C50 C51 C52 N8 0.7(9)
C38 N6 C53 C54 -168.8(4)
C47 N6 C53 C54 74.0(4)
Ni4 N6 C53 C54 -49.2(4)
Ni4 O10 C54 C53 -3.1(4)
N6 C53 C54 O10 34.1(5)
Ni3 O13 C55 O14 22.5(7)
Ni3 O13 C55 C56 -153.2(3)
Ni4 O14 C55 O13 9.5(7)
Ni4 O14 C55 C56 -174.7(3)
Ni3 O11 C57 O12 0.3(7)
Ni3 O11 C57 C58 178.6(3)
Ni4 O12 C57 O11 14.9(7)
Ni4 O12 C57 C58 -163.4(3)
